data_1521403
loop_
_publ_author_name
'Kim, S.-J.'
'Hu, S.-Q.'
'Uher, C.'
'Hogan, T.'
'Huang, B.-Q.'
'Corbett, J.D.'
'Kanatzidis, M.G.'

_publ_section_title
;
 Structure and thermoelectric properties of Ba6 Ge25-x, Ba6 Ge23 Sn2, and
 Ba6 Ge22 In3: Zintl phases with a chiral clathrate structure
;
_journal_name_full 'Journal of Solid State Chemistry'
_journal_page_first 321
_journal_page_last 329
_journal_volume 153
_journal_year 2000
_chemical_formula_sum 'Ba6 Ge21.94 In3.06'
_space_group_IT_number 212
_symmetry_space_group_name_Hall 'P 4acd 2ab 3'
_symmetry_space_group_name_H-M 'P 43 3 2'
_cell_angle_alpha 90
_cell_angle_beta 90
_cell_angle_gamma 90
_cell_formula_units_Z 4
_cell_length_a 14.7409
_cell_length_b 14.7409
_cell_length_c 14.7409
_cell_volume 3203.111
_citation_journal_id_ASTM JSSCBI
_cod_data_source_file Kim_JSSCBI_2000_1982.cif
_cod_data_source_block Ba6Ge21.94In3.06
_cod_database_code 1521403

loop_
_symmetry_equiv_pos_as_xyz
x,y,z
-y+3/4,x+1/4,z+3/4
-x+1/2,-y,z+1/2
y+3/4,-x+3/4,z+1/4
x+1/2,-y+1/2,-z
y+1/4,x+3/4,-z+3/4
-x,y+1/2,-z+1/2
-y+1/4,-x+1/4,-z+1/4
z,x,y
-x+3/4,z+1/4,y+3/4
-z+1/2,-x,y+1/2
x+3/4,-z+3/4,y+1/4
z+1/2,-x+1/2,-y
x+1/4,z+3/4,-y+3/4
-z,x+1/2,-y+1/2
-x+1/4,-z+1/4,-y+1/4
y,z,x
y+1/2,-z+1/2,-x
z+1/4,y+3/4,-x+3/4
-y,z+1/2,-x+1/2
-z+1/4,-y+1/4,-x+1/4
-y+1/2,-z,x+1/2
z+3/4,-y+3/4,x+1/4
-z+3/4,y+1/4,x+3/4

loop_
_atom_site_label
_atom_site_type_symbol
_atom_site_fract_x
_atom_site_fract_y
_atom_site_fract_z
_atom_site_occupancy
_atom_site_U_iso_or_equiv
Ba1 Ba 0.558 0.942 0.058 1 0.0
In5 In 0.4246 0.0754 0.9246 0.191 0.0
Ge1 Ge 0.7959 0.9583 0.9973 0.723 0.0
Ba2 Ba 0.125 0.125 0.125 1 0.0
Ge2 Ge 0.968 0.968 0.968 0.937 0.0
Ge4 Ge 0.7602 0.0683 0.1241 0.984 0.0
In2 In 0.968 0.968 0.968 0.063 0.0
Ge6 Ge 0.3541 0.0874 0.0849 1 0.0
In3 In 0.3268 0.9232 0.125 0.264 0.0
In1 In 0.7959 0.9583 0.9973 0.277 0.0
Ge3 Ge 0.3268 0.9232 0.125 0.736 0.0
In4 In 0.7602 0.0683 0.1241 0.016 0.0
Ba3 Ba 0.1872 0.9363 0.8911 0.5 0.0
Ge5 Ge 0.4246 0.0754 0.9246 0.809 0.0
